data_7110953
loop_
_publ_author_name
'Clark, J. Stephen'
'Wong, Yung-Sing'

_publ_section_title
;
 Construction of the 11-oxabicyclo[6.2.1]undecane core of the cladiellins
 by a novel rearrangement reaction
;
_journal_issue 12
_journal_name_full 'Chemical Communications'
_journal_page_first 1079
_journal_paper_doi 10.1039/b002511i
_journal_year 2000
_chemical_formula_sum 'C19 H24 O5 Se'
_chemical_formula_weight 411.34
_chemical_name_systematic
; 
 ? 
;
_space_group_IT_number 4
_symmetry_cell_setting monoclinic
_symmetry_space_group_name_Hall 'P 2yb'
_symmetry_space_group_name_H-M 'P 1 21 1'
_atom_sites_solution_hydrogens difmap
_atom_sites_solution_primary direct
_atom_sites_solution_secondary difmap
_audit_creation_method SHELXL-97
_cell_angle_alpha 90.00
_cell_angle_beta 108.215(3)
_cell_angle_gamma 90.00
_cell_formula_units_Z 2
_cell_length_a 6.0174(8)
_cell_length_b 20.717(3)
_cell_length_c 7.6596(10)
_cell_measurement_reflns_used 2914
_cell_measurement_temperature 150(2)
_cell_measurement_theta_max 27.65
_cell_measurement_theta_min 2.8
_cell_volume 907.0(2)
_computing_cell_refinement 'Bruker SAINT'
_computing_data_collection 'Bruker SMART'
_computing_data_reduction 'Bruker SAINT & SHELXTL'
_computing_molecular_graphics 'Bruker SHELXTL'
_computing_publication_material 'Bruker SHELXTL'
_computing_structure_refinement 'SHELXL-97 (Sheldrick, 1997)'
_computing_structure_solution 'SHELXS-97 (Sheldrick, 1990)'
_diffrn_ambient_temperature 150(2)
_diffrn_measured_fraction_theta_full 0.902
_diffrn_measured_fraction_theta_max 0.902
_diffrn_measurement_device_type 'CCD area detector'
_diffrn_measurement_method ' omega scans'
_diffrn_radiation_monochromator graphite
_diffrn_radiation_source 'fine-focus sealed tube'
_diffrn_radiation_type MoK\a
_diffrn_radiation_wavelength 0.71073
_diffrn_reflns_av_R_equivalents 0.049
_diffrn_reflns_av_sigmaI/netI 0.0405
_diffrn_reflns_limit_h_max 8
_diffrn_reflns_limit_h_min -7
_diffrn_reflns_limit_k_max 27
_diffrn_reflns_limit_k_min -21
_diffrn_reflns_limit_l_max 8
_diffrn_reflns_limit_l_min -10
_diffrn_reflns_number 5619
_diffrn_reflns_theta_full 28.60
_diffrn_reflns_theta_max 28.60
_diffrn_reflns_theta_min 1.97
_exptl_absorpt_coefficient_mu 2.096
_exptl_absorpt_correction_T_max 0.6452
_exptl_absorpt_correction_T_min 0.5756
_exptl_absorpt_correction_type empirical
_exptl_absorpt_process_details 'Bruker SHELXTL'
_exptl_crystal_colour colourless
_exptl_crystal_density_diffrn 1.506
_exptl_crystal_density_method 'not measured'
_exptl_crystal_description needle
_exptl_crystal_F_000 424
_exptl_crystal_size_max 0.48
_exptl_crystal_size_mid 0.11
_exptl_crystal_size_min 0.06
_refine_diff_density_max 0.370
_refine_diff_density_min -0.246
_refine_diff_density_rms 0.054
_refine_ls_abs_structure_details 'Flack H D (1983), Acta Cryst. A39, 876-881'
_refine_ls_abs_structure_Flack -0.017(9)
_refine_ls_extinction_method none
_refine_ls_goodness_of_fit_ref 0.965
_refine_ls_hydrogen_treatment refxyz
_refine_ls_matrix_type full
_refine_ls_number_parameters 298
_refine_ls_number_reflns 3210
_refine_ls_number_restraints 1
_refine_ls_restrained_S_all 0.965
_refine_ls_R_factor_all 0.0348
_refine_ls_R_factor_gt 0.0278
_refine_ls_shift/su_max 0.000
_refine_ls_shift/su_mean 0.000
_refine_ls_structure_factor_coef Fsqd
_refine_ls_weighting_details 'calc w=1/[\s^2^(Fo^2^)+(0.0318P)^2^+0.0000P] where P=(Fo^2^+2Fc^2^)/3'
_refine_ls_weighting_scheme calc
_refine_ls_wR_factor_gt 0.0568
_refine_ls_wR_factor_ref 0.0588
_reflns_number_gt 2792
_reflns_number_total 3223
_reflns_threshold_expression >2sigma(I)
_cod_data_source_file b002511isup1.cif
_cod_data_source_block seooph
_cod_depositor_comments
;
The following automatic conversions were performed:

'_symmetry_cell_setting' value 'Monoclinic' changed to 'monoclinic'
according to /home/saulius/struct/CIF-dictionaries/cif_core.dic
dictionary named 'cif_core.dic' version 2.4.2 from 2011-04-26.

Automatic conversion script
Id: cif_fix_values 1891 2012-01-12 08:04:46Z andrius 
;
_cod_original_sg_symbol_H-M P2(1)
_cod_database_code 7110953

loop_
_symmetry_equiv_pos_as_xyz
'x, y, z'
'-x, y+1/2, -z'

loop_
_atom_site_label
_atom_site_type_symbol
_atom_site_fract_x
_atom_site_fract_y
_atom_site_fract_z
_atom_site_U_iso_or_equiv
_atom_site_adp_type
_atom_site_occupancy
_atom_site_symmetry_multiplicity
_atom_site_calc_flag
Se1 Se 0.75936(6) 0.76454(2) 0.75850(4) 0.02942(8) Uani 1 1 d
C1 C 0.2444(5) 0.96044(16) 0.7237(4) 0.0228(7) Uani 1 1 d
C2 C 0.4873(5) 0.93178(17) 0.8195(4) 0.0217(7) Uani 1 1 d
H2 H 0.559(6) 0.9533(18) 0.937(5) 0.033 Uiso 1 1 d
C3 C 0.4748(6) 0.85916(15) 0.8458(4) 0.0223(6) Uani 1 1 d
H3A H 0.591(6) 0.8422(18) 0.952(5) 0.033 Uiso 1 1 d
H3B H 0.331(6) 0.8478(18) 0.856(5) 0.033 Uiso 1 1 d
C4 C 0.5178(5) 0.83116(15) 0.6725(4) 0.0210(6) Uani 1 1 d
H4 H 0.383(6) 0.8159(17) 0.593(5) 0.031 Uiso 1 1 d
C5 C 0.5953(5) 0.88840(15) 0.5781(4) 0.0222(6) Uani 1 1 d
H5B H 0.744(6) 0.8805(18) 0.569(4) 0.033 Uiso 1 1 d
C6 C 0.4219(5) 0.91003(16) 0.3962(4) 0.0226(6) Uani 1 1 d
H6A H 0.493(5) 0.9457(18) 0.343(4) 0.034 Uiso 1 1 d
H6B H 0.389(6) 0.8743(18) 0.311(5) 0.034 Uiso 1 1 d
C7 C 0.1737(5) 0.93264(14) 0.3937(4) 0.0192(6) Uani 1 1 d
C8 C 0.1504(5) 1.00399(15) 0.3431(4) 0.0231(6) Uani 1 1 d
H8A H 0.185(6) 1.0095(18) 0.235(5) 0.035 Uiso 1 1 d
C9 C 0.2977(6) 1.04597(16) 0.4985(5) 0.0291(7) Uani 1 1 d
H9A H 0.453(7) 1.037(2) 0.512(5) 0.044 Uiso 1 1 d
H9B H 0.279(6) 1.092(2) 0.461(5) 0.044 Uiso 1 1 d
C10 C 0.2390(6) 1.03169(17) 0.6734(5) 0.0285(7) Uani 1 1 d
H10A H 0.340(7) 1.052(2) 0.767(5) 0.043 Uiso 1 1 d
H10B H 0.071(7) 1.044(2) 0.665(5) 0.043 Uiso 1 1 d
O11 O 0.1271(3) 0.92173(10) 0.5667(2) 0.0190(4) Uani 1 1 d
O12 O 0.6414(3) 0.94055(10) 0.7110(3) 0.0230(4) Uani 1 1 d
C13 C -0.0095(6) 0.89167(17) 0.2560(4) 0.0235(6) Uani 1 1 d
H13A H -0.163(7) 0.9046(18) 0.247(4) 0.035 Uiso 1 1 d
H13B H 0.000(6) 0.8966(18) 0.138(5) 0.035 Uiso 1 1 d
H13C H 0.018(7) 0.847(2) 0.295(5) 0.035 Uiso 1 1 d
O14 O -0.0951(4) 1.02265(10) 0.3029(3) 0.0246(5) Uani 1 1 d
C15 C -0.1670(6) 1.07262(17) 0.1846(5) 0.0267(8) Uani 1 1 d
C16 C -0.4144(7) 1.08937(19) 0.1617(6) 0.0299(8) Uani 1 1 d
H16A H -0.475(7) 1.119(2) 0.075(5) 0.045 Uiso 1 1 d
H16B H -0.423(7) 1.104(2) 0.263(6) 0.045 Uiso 1 1 d
H16C H -0.514(7) 1.054(2) 0.109(5) 0.045 Uiso 1 1 d
O17 O -0.0444(5) 1.09885(13) 0.1086(4) 0.0431(7) Uani 1 1 d
O18 O 0.1270(4) 0.95013(13) 0.8543(3) 0.0270(6) Uani 1 1 d
H18 H 0.018(7) 0.956(2) 0.813(6) 0.040 Uiso 1 1 d
C19 C 0.8137(6) 0.73851(15) 0.5367(4) 0.0254(7) Uani 1 1 d
C20 C 0.6457(6) 0.74185(16) 0.3642(4) 0.0298(7) Uani 1 1 d
H20 H 0.494(6) 0.7557(19) 0.350(4) 0.036 Uiso 1 1 d
C21 C 0.6960(7) 0.71973(17) 0.2098(5) 0.0353(8) Uani 1 1 d
H21 H 0.581(7) 0.7236(19) 0.100(5) 0.042 Uiso 1 1 d
C22 C 0.9126(7) 0.69197(17) 0.2272(5) 0.0382(9) Uani 1 1 d
H22 H 0.944(6) 0.676(2) 0.119(5) 0.046 Uiso 1 1 d
C23 C 1.0784(7) 0.68832(17) 0.3969(6) 0.0362(8) Uani 1 1 d
H23 H 1.218(7) 0.670(2) 0.411(5) 0.043 Uiso 1 1 d
C24 C 1.0329(6) 0.71238(16) 0.5526(5) 0.0294(7) Uani 1 1 d
H24 H 1.146(7) 0.7113(19) 0.670(5) 0.044 Uiso 1 1 d

loop_
_atom_site_aniso_label
_atom_site_aniso_U_11
_atom_site_aniso_U_22
_atom_site_aniso_U_33
_atom_site_aniso_U_23
_atom_site_aniso_U_13
_atom_site_aniso_U_12
Se1 0.03539(16) 0.02981(14) 0.02408(13) 0.00341(16) 0.01078(10) 0.01146(17)
C1 0.0174(15) 0.0274(16) 0.0231(16) -0.0042(13) 0.0057(12) -0.0016(13)
C2 0.0172(15) 0.0294(18) 0.0179(15) -0.0013(13) 0.0046(12) -0.0009(13)
C3 0.0201(15) 0.0249(16) 0.0223(15) 0.0002(12) 0.0074(12) 0.0026(12)
C4 0.0196(15) 0.0229(16) 0.0191(14) 0.0004(12) 0.0041(12) 0.0028(12)
C5 0.0180(15) 0.0259(17) 0.0234(14) -0.0021(13) 0.0076(12) 0.0008(12)
C6 0.0230(16) 0.0239(17) 0.0233(14) 0.0024(13) 0.0105(12) 0.0021(12)
C7 0.0176(14) 0.0226(15) 0.0187(13) 0.0035(12) 0.0074(11) 0.0013(12)
C8 0.0187(15) 0.0254(17) 0.0261(15) 0.0036(13) 0.0085(12) 0.0001(12)
C9 0.0236(17) 0.0223(17) 0.0380(18) 0.0033(14) 0.0049(14) -0.0002(13)
C10 0.0295(18) 0.0257(18) 0.0276(16) -0.0051(14) 0.0049(13) 0.0026(14)
O11 0.0169(10) 0.0239(11) 0.0173(9) -0.0012(8) 0.0072(8) -0.0009(8)
O12 0.0162(10) 0.0235(11) 0.0297(10) -0.0041(9) 0.0076(8) -0.0025(9)
C13 0.0211(15) 0.0289(18) 0.0193(14) 0.0008(13) 0.0046(12) -0.0019(13)
O14 0.0198(11) 0.0275(12) 0.0263(10) 0.0083(9) 0.0070(8) 0.0039(9)
C15 0.030(2) 0.0266(18) 0.0210(16) 0.0038(14) 0.0046(14) 0.0047(14)
C16 0.031(2) 0.025(2) 0.0318(19) 0.0037(15) 0.0062(16) 0.0041(15)
O17 0.0480(16) 0.0411(16) 0.0473(15) 0.0228(13) 0.0252(14) 0.0085(13)
O18 0.0185(12) 0.0435(16) 0.0193(12) -0.0017(11) 0.0065(10) 0.0066(12)
C19 0.0361(18) 0.0177(14) 0.0268(15) 0.0000(12) 0.0162(14) -0.0019(13)
C20 0.0327(18) 0.0255(17) 0.0327(16) -0.0008(13) 0.0123(14) -0.0019(14)
C21 0.052(2) 0.0236(17) 0.0325(18) -0.0027(14) 0.0166(16) -0.0073(15)
C22 0.066(3) 0.0194(18) 0.042(2) -0.0034(15) 0.034(2) -0.0017(17)
C23 0.041(2) 0.0232(18) 0.053(2) 0.0009(16) 0.0278(18) 0.0026(15)
C24 0.0327(19) 0.0216(17) 0.0375(18) 0.0032(15) 0.0162(15) -0.0002(14)

loop_
_atom_type_symbol
_atom_type_description
_atom_type_scat_dispersion_real
_atom_type_scat_dispersion_imag
_atom_type_scat_source
C C 0.0033 0.0016 'International Tables Vol C Tables 4.2.6.8 and 6.1.1.4'
H H 0.0000 0.0000 'International Tables Vol C Tables 4.2.6.8 and 6.1.1.4'
O O 0.0106 0.0060 'International Tables Vol C Tables 4.2.6.8 and 6.1.1.4'
Se Se -0.0929 2.2259 'International Tables Vol C Tables 4.2.6.8 and 6.1.1.4'

loop_
_geom_angle_atom_site_label_1
_geom_angle_atom_site_label_2
_geom_angle_atom_site_label_3
_geom_angle
C19 Se1 C4 102.43(12)
O18 C1 O11 106.6(2)
O18 C1 C10 110.5(3)
O11 C1 C10 111.3(2)
O18 C1 C2 102.5(2)
O11 C1 C2 109.3(2)
C10 C1 C2 116.0(3)
O12 C2 C3 105.6(3)
O12 C2 C1 111.4(2)
C3 C2 C1 111.5(3)
O12 C2 H2 107(2)
C3 C2 H2 111(2)
C1 C2 H2 110(2)
C2 C3 C4 103.3(2)
C2 C3 H3A 115(2)
C4 C3 H3A 108(2)
C2 C3 H3B 110(2)
C4 C3 H3B 113(2)
H3A C3 H3B 107(3)
C5 C4 C3 105.8(2)
C5 C4 Se1 113.5(2)
C3 C4 Se1 106.33(19)
C5 C4 H4 107(2)
C3 C4 H4 111(2)
Se1 C4 H4 113(2)
O12 C5 C6 110.4(2)
O12 C5 C4 105.4(2)
C6 C5 C4 115.8(2)
O12 C5 H5B 102(2)
C6 C5 H5B 112(2)
C4 C5 H5B 110(2)
C5 C6 C7 118.6(2)
C5 C6 H6A 109.4(19)
C7 C6 H6A 107.7(19)
C5 C6 H6B 109(2)
C7 C6 H6B 103(2)
H6A C6 H6B 108(3)
O11 C7 C8 110.7(2)
O11 C7 C13 103.9(2)
C8 C7 C13 112.0(2)
O11 C7 C6 113.5(2)
C8 C7 C6 107.8(2)
C13 C7 C6 108.9(2)
O14 C8 C9 108.5(2)
O14 C8 C7 108.4(2)
C9 C8 C7 111.8(3)
O14 C8 H8A 106(2)
C9 C8 H8A 113(2)
C7 C8 H8A 109(2)
C8 C9 C10 109.9(3)
C8 C9 H9A 107(2)
C10 C9 H9A 112(2)
C8 C9 H9B 110(2)
C10 C9 H9B 114(2)
H9A C9 H9B 104(3)
C9 C10 C1 114.8(3)
C9 C10 H10A 110(3)
C1 C10 H10A 107(3)
C9 C10 H10B 113(2)
C1 C10 H10B 102(2)
H10A C10 H10B 110(3)
C1 O11 C7 119.5(2)
C2 O12 C5 107.2(2)
C7 C13 H13A 112(2)
C7 C13 H13B 111(2)
H13A C13 H13B 105(3)
C7 C13 H13C 107(2)
H13A C13 H13C 111(3)
H13B C13 H13C 111(3)
C15 O14 C8 115.6(2)
O17 C15 O14 123.6(3)
O17 C15 C16 125.5(3)
O14 C15 C16 110.9(3)
C15 C16 H16A 114(3)
C15 C16 H16B 109(3)
H16A C16 H16B 108(4)
C15 C16 H16C 110(2)
H16A C16 H16C 99(3)
H16B C16 H16C 117(4)
C1 O18 H18 106(4)
C20 C19 C24 119.2(3)
C20 C19 Se1 123.8(2)
C24 C19 Se1 116.9(2)
C21 C20 C19 120.4(3)
C21 C20 H20 117.8(19)
C19 C20 H20 121.6(19)
C20 C21 C22 120.1(3)
C20 C21 H21 117(2)
C22 C21 H21 123(2)
C23 C22 C21 119.7(3)
C23 C22 H22 121(2)
C21 C22 H22 119(2)
C22 C23 C24 120.7(3)
C22 C23 H23 121(2)
C24 C23 H23 118(3)
C19 C24 C23 119.7(3)
C19 C24 H24 118(2)
C23 C24 H24 122(2)

loop_
_geom_bond_atom_site_label_1
_geom_bond_atom_site_label_2
_geom_bond_distance
Se1 C19 1.906(3)
Se1 C4 1.963(3)
C1 O18 1.410(3)
C1 O11 1.434(3)
C1 C10 1.524(5)
C1 C2 1.535(4)
C2 O12 1.437(4)
C2 C3 1.523(5)
C2 H2 0.97(4)
C3 C4 1.543(4)
C3 H3A 0.96(4)
C3 H3B 0.92(4)
C4 C5 1.535(4)
C4 H4 0.90(3)
C5 O12 1.450(3)
C5 C6 1.524(4)
C5 H5B 0.93(3)
C6 C7 1.560(4)
C6 H6A 1.00(4)
C6 H6B 0.96(4)
C7 O11 1.456(3)
C7 C8 1.523(4)
C7 C13 1.524(4)
C8 O14 1.464(3)
C8 C9 1.516(4)
C8 H8A 0.92(3)
C9 C10 1.517(5)
C9 H9A 0.93(4)
C9 H9B 0.99(4)
C10 H10A 0.89(4)
C10 H10B 1.02(4)
C13 H13A 0.94(4)
C13 H13B 0.93(3)
C13 H13C 0.97(4)
O14 C15 1.354(4)
C15 O17 1.203(4)
C15 C16 1.485(5)
C16 H16A 0.90(4)
C16 H16B 0.85(4)
C16 H16C 0.94(4)
O18 H18 0.64(4)
C19 C20 1.392(4)
C19 C24 1.395(4)
C20 C21 1.387(5)
C20 H20 0.93(3)
C21 C22 1.392(5)
C21 H21 0.91(4)
C22 C23 1.371(5)
C22 H22 0.97(4)
C23 C24 1.397(5)
C23 H23 0.90(4)
C24 H24 0.94(4)

loop_
_geom_torsion_atom_site_label_1
_geom_torsion_atom_site_label_2
_geom_torsion_atom_site_label_3
_geom_torsion_atom_site_label_4
_geom_torsion
O18 C1 C2 O12 -177.0(2)
O11 C1 C2 O12 70.2(3)
C10 C1 C2 O12 -56.5(3)
O18 C1 C2 C3 65.4(3)
O11 C1 C2 C3 -47.4(3)
C10 C1 C2 C3 -174.2(3)
O12 C2 C3 C4 -28.5(3)
C1 C2 C3 C4 92.6(3)
C2 C3 C4 C5 10.0(3)
C2 C3 C4 Se1 131.0(2)
C19 Se1 C4 C5 -59.9(2)
C19 Se1 C4 C3 -175.8(2)
C3 C4 C5 O12 11.6(3)
Se1 C4 C5 O12 -104.6(2)
C3 C4 C5 C6 -110.8(3)
Se1 C4 C5 C6 133.0(2)
O12 C5 C6 C7 -60.1(3)
C4 C5 C6 C7 59.5(4)
C5 C6 C7 O11 -8.0(4)
C5 C6 C7 C8 115.0(3)
C5 C6 C7 C13 -123.2(3)
O11 C7 C8 O14 -66.9(3)
C13 C7 C8 O14 48.6(3)
C6 C7 C8 O14 168.4(2)
O11 C7 C8 C9 52.7(3)
C13 C7 C8 C9 168.2(3)
C6 C7 C8 C9 -71.9(3)
O14 C8 C9 C10 65.5(3)
C7 C8 C9 C10 -54.1(3)
C8 C9 C10 C1 50.8(4)
O18 C1 C10 C9 -163.6(3)
O11 C1 C10 C9 -45.4(4)
C2 C1 C10 C9 80.4(4)
O18 C1 O11 C7 166.4(2)
C10 C1 O11 C7 45.9(3)
C2 C1 O11 C7 -83.5(3)
C8 C7 O11 C1 -50.2(3)
C13 C7 O11 C1 -170.6(2)
C6 C7 O11 C1 71.2(3)
C3 C2 O12 C5 37.6(3)
C1 C2 O12 C5 -83.6(3)
C6 C5 O12 C2 95.3(3)
C4 C5 O12 C2 -30.5(3)
C9 C8 O14 C15 85.6(3)
C7 C8 O14 C15 -152.7(3)
C8 O14 C15 O17 3.5(5)
C8 O14 C15 C16 -177.1(3)
C4 Se1 C19 C20 -28.2(3)
C4 Se1 C19 C24 154.4(2)
C24 C19 C20 C21 -0.3(5)
Se1 C19 C20 C21 -177.6(2)
C19 C20 C21 C22 2.2(5)
C20 C21 C22 C23 -1.9(5)
C21 C22 C23 C24 -0.3(5)
C20 C19 C24 C23 -1.8(5)
Se1 C19 C24 C23 175.7(3)
C22 C23 C24 C19 2.1(5)
